data_7219632
loop_
_publ_author_name
'Xiao, Xin'
'Gao, Zhong-Zheng'
'Shan, Cheng-Long'
'Tao, Zhu'
'Zhu, Qian-Jiang'
'Xue, Sai-Feng'
'Liu, Jing-Xin'

_publ_section_title
;
 Encapsulation of haloalkane
 1-(3-chlorophenyl)-4-(3-chloropropyl)-piperazinium in symmetrical
 \a,\a',\d,\d'-tetramethyl-cucurbit[6]uril.
;
_journal_issue 14
_journal_name_full 'Physical chemistry chemical physics : PCCP'
_journal_page_first 8618
_journal_page_last 8621
_journal_paper_doi 10.1039/c5cp00152h
_journal_volume 17
_journal_year 2015
_chemical_formula_sum 'C53 H89 Cl3 N26 O24'
_chemical_formula_weight 1580.85
_chemical_name_systematic
; 
 ? 
;
_space_group_IT_number 4
_symmetry_cell_setting monoclinic
_symmetry_space_group_name_Hall 'P 2yb'
_symmetry_space_group_name_H-M 'P 1 21 1'
_atom_sites_solution_hydrogens geom
_atom_sites_solution_primary direct
_atom_sites_solution_secondary difmap
_audit_creation_method SHELXL-97
_audit_update_record
;
2015-02-16 deposited with the CCDC.
2015-02-23 downloaded from the CCDC.
;
_cell_angle_alpha 90.00
_cell_angle_beta 118.0110(10)
_cell_angle_gamma 90.00
_cell_formula_units_Z 2
_cell_length_a 14.6268(2)
_cell_length_b 18.3253(3)
_cell_length_c 15.3798(2)
_cell_measurement_reflns_used 9695
_cell_measurement_temperature 273(2)
_cell_measurement_theta_max 27.06
_cell_measurement_theta_min 2.64
_cell_volume 3639.50(10)
_computing_cell_refinement 'Bruker SMART'
_computing_data_collection 'Bruker SMART'
_computing_data_reduction 'Bruker SAINT'
_computing_molecular_graphics 'Bruker SHELXTL'
_computing_publication_material 'Bruker SHELXTL'
_computing_structure_refinement 'SHELXL-97 (Sheldrick, 1997)'
_computing_structure_solution 'SHELXS-97 (Sheldrick, 1990)'
_diffrn_ambient_temperature 273(2)
_diffrn_measured_fraction_theta_full 0.998
_diffrn_measured_fraction_theta_max 0.998
_diffrn_measurement_device_type 'Bruker Smart Apex CCD area detector'
_diffrn_measurement_method 'phi and omega scans'
_diffrn_radiation_monochromator graphite
_diffrn_radiation_source 'fine-focus sealed tube'
_diffrn_radiation_type MoK\a
_diffrn_radiation_wavelength 0.71073
_diffrn_reflns_av_R_equivalents 0.0291
_diffrn_reflns_av_sigmaI/netI 0.0161
_diffrn_reflns_limit_h_max 18
_diffrn_reflns_limit_h_min -18
_diffrn_reflns_limit_k_max 22
_diffrn_reflns_limit_k_min -22
_diffrn_reflns_limit_l_max 18
_diffrn_reflns_limit_l_min -18
_diffrn_reflns_number 62573
_diffrn_reflns_theta_full 26.00
_diffrn_reflns_theta_max 26.00
_diffrn_reflns_theta_min 1.50
_diffrn_standards_decay_% none
_exptl_absorpt_coefficient_mu 0.219
_exptl_absorpt_correction_T_max 0.9616
_exptl_absorpt_correction_T_min 0.9452
_exptl_absorpt_correction_type multi-scan
_exptl_absorpt_process_details 'SADABS; Bruker, 2000'
_exptl_crystal_colour colorless
_exptl_crystal_density_diffrn 1.443
_exptl_crystal_density_meas ?
_exptl_crystal_density_method 'not measured'
_exptl_crystal_description block
_exptl_crystal_F_000 1664
_exptl_crystal_size_max 0.26
_exptl_crystal_size_mid 0.23
_exptl_crystal_size_min 0.18
_refine_diff_density_max 1.728
_refine_diff_density_min -0.482
_refine_diff_density_rms 0.138
_refine_ls_abs_structure_details 'Flack H D (1983), Acta Cryst. A39, 876-881'
_refine_ls_abs_structure_Flack 0.0(4)
_refine_ls_extinction_coef 0.0096(19)
_refine_ls_extinction_expression Fc^*^=kFc[1+0.001xFc^2^\l^3^/sin(2\q)]^-1/4^
_refine_ls_extinction_method SHELXL
_refine_ls_goodness_of_fit_ref 1.030
_refine_ls_hydrogen_treatment mixed
_refine_ls_matrix_type full
_refine_ls_number_parameters 993
_refine_ls_number_reflns 7364
_refine_ls_number_restraints 1
_refine_ls_restrained_S_all 1.029
_refine_ls_R_factor_all 0.0881
_refine_ls_R_factor_gt 0.0850
_refine_ls_shift/su_max 0.004
_refine_ls_shift/su_mean 0.000
_refine_ls_structure_factor_coef Fsqd
_refine_ls_weighting_details 'calc w=1/[\s^2^(Fo^2^)+(0.2017P)^2^+2.1535P] where P=(Fo^2^+2Fc^2^)/3'
_refine_ls_weighting_scheme calc
_refine_ls_wR_factor_gt 0.2321
_refine_ls_wR_factor_ref 0.2391
_reflns_number_gt 6914
_reflns_number_total 7364
_reflns_threshold_expression >2sigma(I)
_cod_data_source_file c5cp00152h2.cif
_cod_data_source_block inclusion-complex
_cod_depositor_comments
;
The following automatic conversions were performed:

'_symmetry_cell_setting' value 'Monoclinic' changed to 'monoclinic'
according to
/usr/data/users/saulius/crontab/automatic-downloads/rss-feeds/RSC/lib/dictionaries/cif_core.dic
dictionary named 'cif_core.dic' version 2.4.2 from 2011-04-26.

'_exptl_absorpt_correction_type' value 'multi scan' changed to
'multi-scan' according to
/usr/data/users/saulius/crontab/automatic-downloads/rss-feeds/RSC/lib/dictionaries/cif_core.dic
dictionary named 'cif_core.dic' version 2.4.2 from 2011-04-26.

'_exptl_crystal_density_meas' value 'not measured' was changed to '?'
- the value is perceived as not measured.

Automatic conversion script
Id: cif_fix_values 3008 2015-01-20 13:52:24Z robertas 

 Adding full bibliography for 7219632.cif.
;
_cod_original_cell_volume 3639.50(9)
_cod_original_sg_symbol_H-M P2(1)
_cod_database_code 7219632

loop_
_symmetry_equiv_pos_as_xyz
'x, y, z'
'-x, y+1/2, -z'

loop_
_atom_site_label
_atom_site_type_symbol
_atom_site_fract_x
_atom_site_fract_y
_atom_site_fract_z
_atom_site_U_iso_or_equiv
_atom_site_adp_type
_atom_site_occupancy
_atom_site_symmetry_multiplicity
_atom_site_calc_flag
_atom_site_refinement_flags
_atom_site_disorder_assembly
_atom_site_disorder_group
C1 C 0.1840(4) 0.2387(3) 0.7160(4) 0.0321(11) Uani 1 1 d . . .
C2 C 0.0685(4) 0.1494(3) 0.7156(4) 0.0336(11) Uani 1 1 d . . .
C3 C 0.1221(4) 0.1897(4) 0.8197(4) 0.0377(12) Uani 1 1 d . . .
C4 C -0.0497(4) 0.1508(4) 0.6607(6) 0.0501(15) Uani 1 1 d . . .
H4A H -0.0764 0.1262 0.6990 0.075 Uiso 1 1 calc R . .
H4B H -0.0737 0.1267 0.5983 0.075 Uiso 1 1 calc R . .
H4C H -0.0733 0.2005 0.6500 0.075 Uiso 1 1 calc R . .
C5 C 0.0481(6) 0.2329(5) 0.8446(6) 0.0582(19) Uani 1 1 d . . .
H5A H 0.0168 0.2714 0.7975 0.087 Uiso 1 1 calc R . .
H5B H 0.0859 0.2534 0.9094 0.087 Uiso 1 1 calc R . .
H5C H -0.0048 0.2010 0.8427 0.087 Uiso 1 1 calc R . .
C6 C 0.1633(4) 0.0655(4) 0.8438(4) 0.0374(12) Uani 1 1 d . . .
C7 C 0.2588(5) 0.2940(3) 0.8799(4) 0.0409(13) Uani 1 1 d . . .
H7A H 0.2684 0.3351 0.8454 0.049 Uiso 1 1 calc R . .
H7B H 0.2220 0.3114 0.9144 0.049 Uiso 1 1 calc R . .
C8 C 0.2338(4) 0.1370(4) 0.9953(4) 0.0408(13) Uani 1 1 d . . .
H8A H 0.2021 0.1737 1.0181 0.049 Uiso 1 1 calc R . .
H8B H 0.2313 0.0909 1.0251 0.049 Uiso 1 1 calc R . .
C9 C 0.4491(5) 0.2901(3) 0.9550(4) 0.0352(11) Uani 1 1 d . . .
C10 C 0.3768(5) 0.2317(3) 1.0432(4) 0.0378(12) Uani 1 1 d . . .
H10 H 0.3490 0.2604 1.0792 0.045 Uiso 1 1 calc R . .
C11 C 0.4948(5) 0.2248(3) 1.1006(4) 0.0351(12) Uani 1 1 d . . .
H11 H 0.5227 0.2459 1.1667 0.042 Uiso 1 1 calc R . .
C12 C 0.4211(4) 0.1082(3) 1.0663(4) 0.0336(11) Uani 1 1 d . . .
C13 C 0.6349(5) 0.2866(3) 1.0719(5) 0.0411(13) Uani 1 1 d . . .
H13A H 0.6657 0.3008 1.1406 0.049 Uiso 1 1 calc R . .
H13B H 0.6346 0.3292 1.0343 0.049 Uiso 1 1 calc R . .
C14 C 0.6099(4) 0.1110(4) 1.1633(4) 0.0371(12) Uani 1 1 d . . .
H14A H 0.5979 0.0609 1.1753 0.044 Uiso 1 1 calc R . .
H14B H 0.6442 0.1356 1.2265 0.044 Uiso 1 1 calc R . .
C15 C 0.7305(4) 0.2348(3) 0.9908(4) 0.0321(11) Uani 1 1 d . . .
C16 C 0.7471(4) 0.1715(3) 1.1295(4) 0.0350(11) Uani 1 1 d . . .
H16 H 0.7831 0.1891 1.1976 0.042 Uiso 1 1 calc R . .
C17 C 0.8230(4) 0.1393(3) 1.0968(4) 0.0359(12) Uani 1 1 d . . .
H17 H 0.8951 0.1464 1.1470 0.043 Uiso 1 1 calc R . .
C18 C 0.7126(4) 0.0478(3) 1.0962(4) 0.0335(11) Uani 1 1 d . . .
C19 C 0.8622(4) 0.1749(3) 0.9570(5) 0.0396(12) Uani 1 1 d . . .
H19A H 0.9343 0.1704 1.0061 0.048 Uiso 1 1 calc R . .
H19B H 0.8548 0.2201 0.9216 0.048 Uiso 1 1 calc R . .
C20 C 0.8574(4) 0.0080(4) 1.0681(4) 0.0385(12) Uani 1 1 d . . .
H20A H 0.8456 -0.0380 1.0924 0.046 Uiso 1 1 calc R . .
H20B H 0.9300 0.0203 1.1073 0.046 Uiso 1 1 calc R . .
C21 C 0.7795(4) 0.1263(3) 0.7917(4) 0.0341(11) Uani 1 1 d . . .
C22 C 0.8777(4) 0.0410(3) 0.9134(4) 0.0353(11) Uani 1 1 d . . .
C23 C 0.8281(4) 0.0017(3) 0.8097(4) 0.0356(12) Uani 1 1 d . . .
C24 C 0.7745(4) -0.0578(3) 0.9131(4) 0.0319(11) Uani 1 1 d . . .
C25 C 0.9952(4) 0.0414(4) 0.9699(5) 0.0468(15) Uani 1 1 d . . .
H25A H 1.0221 0.0696 0.9344 0.070 Uiso 1 1 calc R . .
H25B H 1.0205 -0.0078 0.9772 0.070 Uiso 1 1 calc R . .
H25C H 1.0173 0.0625 1.0337 0.070 Uiso 1 1 calc R . .
C26 C 0.9065(5) -0.0303(4) 0.7802(6) 0.0503(16) Uani 1 1 d . . .
H26A H 0.9466 0.0084 0.7731 0.075 Uiso 1 1 calc R . .
H26B H 0.8702 -0.0559 0.7188 0.075 Uiso 1 1 calc R . .
H26C H 0.9516 -0.0635 0.8303 0.075 Uiso 1 1 calc R . .
C27 C 0.7079(5) 0.0564(4) 0.6373(4) 0.0392(12) Uani 1 1 d . . .
H27A H 0.7436 0.0248 0.6125 0.047 Uiso 1 1 calc R . .
H27B H 0.7049 0.1047 0.6103 0.047 Uiso 1 1 calc R . .
C28 C 0.7052(5) -0.1095(3) 0.7486(4) 0.0382(12) Uani 1 1 d . . .
H28A H 0.7410 -0.1232 0.7116 0.046 Uiso 1 1 calc R . .
H28B H 0.7012 -0.1525 0.7833 0.046 Uiso 1 1 calc R . .
C29 C 0.5179(5) 0.0750(3) 0.5576(4) 0.0373(12) Uani 1 1 d . . .
C30 C 0.5760(5) -0.0472(3) 0.5907(4) 0.0370(12) Uani 1 1 d . . .
H30 H 0.6013 -0.0723 0.5499 0.044 Uiso 1 1 calc R . .
C31 C 0.4546(5) -0.0459(3) 0.5397(4) 0.0359(11) Uani 1 1 d . . .
H31 H 0.4239 -0.0741 0.4784 0.043 Uiso 1 1 calc R . .
C32 C 0.5185(4) -0.1032(3) 0.6925(4) 0.0332(11) Uani 1 1 d . . .
C33 C 0.3282(5) 0.0585(4) 0.4595(4) 0.0396(12) Uani 1 1 d . . .
H33A H 0.3340 0.1064 0.4356 0.048 Uiso 1 1 calc R . .
H33B H 0.2944 0.0267 0.4028 0.048 Uiso 1 1 calc R . .
C34 C 0.3285(4) -0.1026(3) 0.5928(5) 0.0386(12) Uani 1 1 d . . .
H34A H 0.2950 -0.1245 0.5277 0.046 Uiso 1 1 calc R . .
H34B H 0.3354 -0.1401 0.6401 0.046 Uiso 1 1 calc R . .
C35 C 0.2271(4) 0.1292(3) 0.5217(4) 0.0348(11) Uani 1 1 d . . .
C36 C 0.2044(4) 0.0029(3) 0.5133(4) 0.0365(12) Uani 1 1 d . . .
H36 H 0.1697 -0.0242 0.4511 0.044 Uiso 1 1 calc R . .
C37 C 0.1257(4) 0.0394(3) 0.5401(4) 0.0361(11) Uani 1 1 d . . .
H37 H 0.0540 0.0305 0.4902 0.043 Uiso 1 1 calc R . .
C38 C 0.2268(4) -0.0447(3) 0.6631(4) 0.0338(11) Uani 1 1 d . . .
C39 C 0.0894(4) 0.1718(3) 0.5609(4) 0.0363(11) Uani 1 1 d . . .
H39A H 0.0971 0.2168 0.5318 0.044 Uiso 1 1 calc R . .
H39B H 0.0172 0.1575 0.5254 0.044 Uiso 1 1 calc R . .
C40 C 0.0810(4) 0.0125(3) 0.6792(5) 0.0389(12) Uani 1 1 d . . .
H40A H 0.0100 0.0170 0.6277 0.047 Uiso 1 1 calc R . .
H40B H 0.0860 -0.0318 0.7158 0.047 Uiso 1 1 calc R . .
N1 N 0.1152(3) 0.1857(3) 0.6621(3) 0.0351(10) Uani 1 1 d . . .
N2 N 0.1949(4) 0.2395(3) 0.8077(4) 0.0359(10) Uani 1 1 d . . .
N3 N 0.1056(4) 0.0736(3) 0.7441(4) 0.0394(11) Uani 1 1 d . . .
N4 N 0.1728(4) 0.1304(3) 0.8893(4) 0.0385(10) Uani 1 1 d . . .
N5 N 0.3593(4) 0.2674(3) 0.9515(4) 0.0387(11) Uani 1 1 d . . .
N6 N 0.5297(4) 0.2640(3) 1.0400(4) 0.0383(10) Uani 1 1 d . . .
N7 N 0.3411(4) 0.1565(3) 1.0295(3) 0.0381(10) Uani 1 1 d . . .
N8 N 0.5116(4) 0.1457(3) 1.1040(3) 0.0362(10) Uani 1 1 d . . .
N9 N 0.6989(4) 0.2304(3) 1.0608(4) 0.0376(10) Uani 1 1 d . . .
N10 N 0.7996(4) 0.1791(3) 1.0067(4) 0.0362(10) Uani 1 1 d . . .
N11 N 0.6785(4) 0.1116(3) 1.1186(3) 0.0373(10) Uani 1 1 d . . .
N12 N 0.7960(3) 0.0634(3) 1.0820(3) 0.0338(9) Uani 1 1 d . . .
N13 N 0.8362(4) 0.1144(3) 0.8881(4) 0.0365(10) Uani 1 1 d . . .
N14 N 0.7683(4) 0.0604(3) 0.7430(3) 0.0345(10) Uani 1 1 d . . .
N15 N 0.8354(3) -0.0014(3) 0.9666(3) 0.0344(10) Uani 1 1 d . . .
N16 N 0.7661(4) -0.0543(3) 0.8206(4) 0.0354(10) Uani 1 1 d . . .
N17 N 0.6022(4) 0.0295(3) 0.6010(4) 0.0370(10) Uani 1 1 d . . .
N18 N 0.4311(4) 0.0309(3) 0.5222(3) 0.0345(10) Uani 1 1 d . . .
N19 N 0.6020(4) -0.0868(3) 0.6807(3) 0.0338(9) Uani 1 1 d . . .
N20 N 0.4312(4) -0.0778(3) 0.6134(3) 0.0362(10) Uani 1 1 d . . .
N21 N 0.2642(4) 0.0642(3) 0.5064(3) 0.0354(10) Uani 1 1 d . . .
N22 N 0.1524(4) 0.1154(3) 0.5476(3) 0.0364(10) Uani 1 1 d . . .
N23 N 0.2640(4) -0.0456(3) 0.5968(3) 0.0365(10) Uani 1 1 d . . .
N24 N 0.1491(3) 0.0058(3) 0.6338(4) 0.0363(10) Uani 1 1 d . . .
O1 O 0.2263(3) 0.2802(3) 0.6842(3) 0.0407(9) Uani 1 1 d . . .
O2 O 0.4583(4) 0.3264(2) 0.8941(3) 0.0415(9) Uani 1 1 d . . .
O3 O 0.7040(3) 0.2811(3) 0.9269(3) 0.0431(9) Uani 1 1 d . . .
O4 O 0.7447(3) 0.1839(2) 0.7516(3) 0.0399(9) Uani 1 1 d . . .
O5 O 0.5195(4) 0.1400(2) 0.5502(3) 0.0428(10) Uani 1 1 d . . .
O6 O 0.2594(4) 0.1890(3) 0.5143(4) 0.0481(11) Uani 1 1 d . . .
O7 O 0.1985(3) 0.0066(3) 0.8863(3) 0.0445(10) Uani 1 1 d . . .
O8 O 0.4132(3) 0.0418(2) 1.0672(3) 0.0397(9) Uani 1 1 d . . .
O9 O 0.6760(3) -0.0134(2) 1.0924(3) 0.0404(9) Uani 1 1 d . . .
O10 O 0.7349(3) -0.1031(2) 0.9426(3) 0.0384(9) Uani 1 1 d . . .
O11 O 0.5195(3) -0.1373(2) 0.7631(3) 0.0370(8) Uani 1 1 d . . .
O12 O 0.2580(3) -0.0832(2) 0.7370(3) 0.0419(9) Uani 1 1 d . . .
Cl1 Cl 0.57752(16) 0.06585(17) 0.82538(18) 0.0507(5) Uani 0.80 1 d P . .
Cl1' Cl 0.3749(5) 0.1064(4) 0.8081(6) 0.0399(15) Uani 0.20 1 d P . .
Cl2 Cl 0.3431(3) 0.70223(19) 0.5820(3) 0.1090(12) Uani 1 1 d . . .
Cl3 Cl 1.1206(2) -0.0534(3) 1.2389(3) 0.0649(8) Uani 0.60 1 d P A 1
Cl3A Cl 1.1039(7) 0.0693(10) 1.2517(8) 0.108(5) Uani 0.25 1 d P B 2
Cl3B Cl 1.0627(12) 0.0962(12) 1.2993(8) 0.083(5) Uani 0.15 1 d P C 3
C41 C 0.5507(12) 0.6867(5) 0.6934(7) 0.086(4) Uani 1 1 d . . .
H41 H 0.5552 0.7373 0.6937 0.103 Uiso 1 1 calc R . .
C42 C 0.4569(10) 0.6520(4) 0.6458(7) 0.075(3) Uani 1 1 d . . .
C43 C 0.6347(11) 0.6458(6) 0.7388(7) 0.079(3) Uani 1 1 d . . .
H43 H 0.6987 0.6690 0.7701 0.095 Uiso 1 1 calc R . .
C44 C 0.4475(8) 0.5765(4) 0.6438(5) 0.0537(18) Uani 1 1 d . . .
H44 H 0.3830 0.5544 0.6095 0.064 Uiso 1 1 calc R . .
C45 C 0.6327(7) 0.5685(4) 0.7423(5) 0.0531(18) Uani 1 1 d . . .
H45 H 0.6934 0.5416 0.7756 0.064 Uiso 1 1 calc R . .
C46 C 0.5373(6) 0.5344(3) 0.6946(5) 0.0434(14) Uani 1 1 d . . .
N25 N 0.5267(4) 0.4567(3) 0.6910(4) 0.0362(10) Uani 1 1 d . . .
C48 C 0.4437(5) 0.4299(3) 0.7121(5) 0.0381(12) Uani 1 1 d . . .
H48A H 0.3811 0.4579 0.6745 0.046 Uiso 1 1 calc R . .
H48B H 0.4645 0.4364 0.7815 0.046 Uiso 1 1 calc R . .
C49 C 0.6188(5) 0.4150(4) 0.7461(5) 0.0424(13) Uani 1 1 d . . .
H49A H 0.6420 0.4218 0.8159 0.051 Uiso 1 1 calc R . .
H49B H 0.6729 0.4328 0.7320 0.051 Uiso 1 1 calc R . .
C50 C 0.4226(5) 0.3503(4) 0.6857(5) 0.0410(13) Uani 1 1 d . . .
H50A H 0.3988 0.3441 0.6157 0.049 Uiso 1 1 calc R . .
H50B H 0.3686 0.3332 0.7003 0.049 Uiso 1 1 calc R . .
C51 C 0.6019(5) 0.3353(4) 0.7221(5) 0.0433(14) Uani 1 1 d . . .
H51A H 0.5820 0.3281 0.6530 0.052 Uiso 1 1 calc R . .
H51B H 0.6660 0.3090 0.7607 0.052 Uiso 1 1 calc R . .
N26 N 0.5198(4) 0.3061(3) 0.7433(4) 0.0387(11) Uani 1 1 d . . .
H26D H 0.5406 0.3128 0.8085 0.046 Uiso 1 1 calc R . .
C53 C 0.5107(7) 0.2263(4) 0.7239(5) 0.0524(17) Uani 1 1 d . . .
H53A H 0.5793 0.2055 0.7481 0.063 Uiso 1 1 calc R . .
H53B H 0.4731 0.2179 0.6534 0.063 Uiso 1 1 calc R . .
C54 C 0.4555(6) 0.1885(4) 0.7725(6) 0.0486(15) Uani 1 1 d . . .
H54A H 0.3846 0.2058 0.7436 0.058 Uiso 1 1 calc R . .
H54B H 0.4891 0.2008 0.8420 0.058 Uiso 1 1 calc R . .
C55 C 0.4556(6) 0.1061(3) 0.7611(5) 0.0443(13) Uani 1 1 d . . .
O1W O 0.1427(10) -0.2345(8) 0.6278(9) 0.134(4) Uani 1 1 d . . .
O2W O 0.8192(3) -0.0182(3) 0.4961(3) 0.0527(13) Uani 1 1 d . . .
O3W O 0.8775(4) 0.0831(5) 1.3489(4) 0.076(2) Uani 1 1 d . . .
O4WA O 0.9146(13) 0.3023(12) 1.2242(16) 0.111(6) Uani 0.50 1 d P D 1
O4WB O 0.1491(7) -0.1189(7) 0.9394(14) 0.109(7) Uani 0.50 1 d P E 2
O12W O 0.5468(4) -0.0863(3) 0.9343(4) 0.0570(12) Uani 1 1 d . F 2
O5W O 0.1147(12) 0.2448(10) 1.2764(13) 0.167(6) Uani 1 1 d . G 2
O6W O 0.1238(5) 0.2436(6) 1.1128(7) 0.127(5) Uani 1 1 d . H 2
O7W O 0.7775(6) 0.3087(5) 0.6411(6) 0.086(2) Uani 1 1 d . I 2
O8W O 0.4438(11) 0.2880(5) 0.4744(5) 0.136(5) Uani 1 1 d . J 2
O9W O 0.3930(4) -0.0255(6) 0.9067(6) 0.118(4) Uani 1 1 d . K 2
O10W O 0.9005(11) 0.3243(8) 0.5489(11) 0.148(5) Uani 1 1 d . L 2
O11W O -0.0198(11) 0.3539(6) 0.9792(12) 0.152(5) Uani 1 1 d . M 2

loop_
_atom_site_aniso_label
_atom_site_aniso_U_11
_atom_site_aniso_U_22
_atom_site_aniso_U_33
_atom_site_aniso_U_23
_atom_site_aniso_U_13
_atom_site_aniso_U_12
C1 0.027(2) 0.035(3) 0.036(3) 0.002(2) 0.015(2) 0.009(2)
C2 0.026(2) 0.038(3) 0.042(3) 0.006(2) 0.020(2) 0.003(2)
C3 0.029(2) 0.045(3) 0.045(3) 0.002(3) 0.022(2) 0.008(2)
C4 0.025(3) 0.059(4) 0.064(4) 0.003(3) 0.018(3) 0.002(3)
C5 0.052(4) 0.081(5) 0.060(4) 0.011(4) 0.041(3) 0.020(4)
C6 0.028(2) 0.048(3) 0.045(3) 0.008(3) 0.024(2) 0.001(2)
C7 0.049(3) 0.031(3) 0.037(3) -0.007(2) 0.016(2) 0.006(2)
C8 0.034(3) 0.059(4) 0.040(3) 0.006(3) 0.026(2) 0.004(3)
C9 0.045(3) 0.028(3) 0.036(3) -0.009(2) 0.022(2) 0.003(2)
C10 0.044(3) 0.043(3) 0.029(2) -0.006(2) 0.020(2) 0.008(2)
C11 0.045(3) 0.037(3) 0.026(2) -0.007(2) 0.020(2) -0.002(2)
C12 0.041(3) 0.040(3) 0.027(2) 0.000(2) 0.023(2) 0.003(2)
C13 0.048(3) 0.032(3) 0.046(3) -0.011(2) 0.024(3) -0.005(2)
C14 0.038(3) 0.048(3) 0.024(2) 0.003(2) 0.014(2) 0.003(2)
C15 0.025(2) 0.035(3) 0.033(2) 0.001(2) 0.0104(19) -0.005(2)
C16 0.032(2) 0.040(3) 0.027(2) -0.006(2) 0.009(2) -0.005(2)
C17 0.028(2) 0.042(3) 0.032(2) 0.001(2) 0.009(2) -0.005(2)
C18 0.028(2) 0.042(3) 0.026(2) 0.003(2) 0.0094(18) 0.001(2)
C19 0.032(3) 0.036(3) 0.053(3) 0.004(3) 0.022(2) -0.003(2)
C20 0.031(2) 0.042(3) 0.040(3) 0.016(2) 0.014(2) 0.009(2)
C21 0.026(2) 0.037(3) 0.049(3) 0.010(2) 0.025(2) 0.003(2)
C22 0.029(2) 0.038(3) 0.044(3) 0.010(2) 0.022(2) 0.005(2)
C23 0.032(2) 0.037(3) 0.045(3) 0.014(2) 0.024(2) 0.012(2)
C24 0.027(2) 0.035(3) 0.039(3) 0.010(2) 0.020(2) 0.011(2)
C25 0.024(2) 0.059(4) 0.056(3) 0.014(3) 0.018(2) 0.005(3)
C26 0.048(3) 0.056(4) 0.066(4) 0.015(3) 0.043(3) 0.020(3)
C27 0.045(3) 0.039(3) 0.043(3) 0.013(2) 0.029(2) 0.009(2)
C28 0.046(3) 0.028(3) 0.042(3) 0.007(2) 0.022(2) 0.011(2)
C29 0.054(3) 0.038(3) 0.025(2) 0.006(2) 0.023(2) 0.015(2)
C30 0.053(3) 0.029(3) 0.037(3) 0.000(2) 0.028(2) 0.011(2)
C31 0.046(3) 0.033(3) 0.029(2) -0.002(2) 0.017(2) 0.008(2)
C32 0.044(3) 0.023(2) 0.032(2) -0.002(2) 0.017(2) 0.005(2)
C33 0.047(3) 0.046(3) 0.024(2) 0.003(2) 0.015(2) 0.009(3)
C34 0.040(3) 0.024(2) 0.047(3) -0.003(2) 0.017(2) 0.001(2)
C35 0.044(3) 0.034(3) 0.021(2) 0.0016(19) 0.011(2) 0.006(2)
C36 0.040(3) 0.039(3) 0.023(2) -0.001(2) 0.008(2) 0.002(2)
C37 0.033(2) 0.034(3) 0.032(2) -0.003(2) 0.007(2) 0.003(2)
C38 0.032(2) 0.026(2) 0.037(3) -0.004(2) 0.012(2) -0.005(2)
C39 0.035(3) 0.035(3) 0.033(2) 0.003(2) 0.011(2) 0.005(2)
C40 0.030(2) 0.034(3) 0.053(3) -0.001(2) 0.020(2) -0.005(2)
N1 0.032(2) 0.040(3) 0.036(2) -0.0018(19) 0.0173(18) -0.0027(19)
N2 0.040(2) 0.031(2) 0.039(2) -0.0016(19) 0.021(2) -0.0006(19)
N3 0.037(2) 0.040(3) 0.045(3) 0.003(2) 0.022(2) 0.004(2)
N4 0.040(2) 0.044(3) 0.040(2) 0.005(2) 0.025(2) 0.001(2)
N5 0.050(3) 0.035(2) 0.031(2) -0.0032(19) 0.019(2) 0.002(2)
N6 0.041(2) 0.040(3) 0.038(2) -0.003(2) 0.022(2) 0.004(2)
N7 0.036(2) 0.049(3) 0.037(2) 0.005(2) 0.024(2) 0.005(2)
N8 0.036(2) 0.038(3) 0.031(2) -0.0001(19) 0.0132(18) 0.0030(19)
N9 0.039(2) 0.038(3) 0.034(2) -0.0003(19) 0.0160(19) -0.004(2)
N10 0.030(2) 0.039(3) 0.038(2) 0.005(2) 0.0151(18) 0.0006(19)
N11 0.039(2) 0.044(3) 0.032(2) -0.003(2) 0.0184(19) -0.006(2)
N12 0.034(2) 0.038(2) 0.030(2) 0.0047(18) 0.0152(17) 0.0011(19)
N13 0.031(2) 0.036(3) 0.046(3) 0.008(2) 0.0212(19) 0.0045(19)
N14 0.040(2) 0.032(2) 0.039(2) 0.012(2) 0.025(2) 0.0101(19)
N15 0.030(2) 0.042(3) 0.035(2) 0.011(2) 0.0181(18) 0.0025(19)
N16 0.039(2) 0.033(2) 0.039(2) 0.0085(19) 0.023(2) 0.0090(19)
N17 0.038(2) 0.031(2) 0.045(2) 0.004(2) 0.022(2) 0.0083(19)
N18 0.044(2) 0.030(2) 0.030(2) 0.0060(18) 0.0174(19) 0.0102(19)
N19 0.042(2) 0.029(2) 0.035(2) 0.0039(18) 0.0226(19) 0.0057(19)
N20 0.041(2) 0.035(2) 0.031(2) -0.0015(19) 0.0155(19) 0.0045(19)
N21 0.040(2) 0.036(2) 0.027(2) 0.0024(18) 0.0133(18) 0.008(2)
N22 0.036(2) 0.035(2) 0.034(2) -0.0001(19) 0.0132(18) 0.0030(19)
N23 0.036(2) 0.035(2) 0.035(2) -0.0008(19) 0.0129(18) 0.0070(19)
N24 0.030(2) 0.040(3) 0.037(2) 0.002(2) 0.0135(18) 0.0033(19)
O1 0.038(2) 0.043(2) 0.045(2) 0.0030(18) 0.0227(17) -0.0007(18)
O2 0.054(2) 0.037(2) 0.040(2) 0.0000(17) 0.0268(19) 0.0037(18)
O3 0.047(2) 0.038(2) 0.047(2) 0.0077(19) 0.0239(19) 0.0051(18)
O4 0.042(2) 0.032(2) 0.049(2) 0.0145(18) 0.0241(18) 0.0052(17)
O5 0.058(2) 0.034(2) 0.041(2) 0.0110(17) 0.027(2) 0.0149(19)
O6 0.068(3) 0.038(2) 0.052(2) 0.0100(19) 0.039(2) 0.012(2)
O7 0.043(2) 0.043(2) 0.052(2) 0.014(2) 0.0269(19) 0.0028(19)
O8 0.046(2) 0.039(2) 0.041(2) 0.0016(17) 0.0256(18) -0.0019(18)
O9 0.043(2) 0.039(2) 0.043(2) 0.0019(18) 0.0231(17) -0.0026(18)
O10 0.0389(19) 0.037(2) 0.042(2) 0.0131(17) 0.0212(17) 0.0010(16)
O11 0.044(2) 0.0313(19) 0.0367(19) 0.0063(16) 0.0199(16) -0.0002(16)
O12 0.047(2) 0.034(2) 0.043(2) 0.0080(18) 0.0201(18) 0.0035(18)
Cl1 0.0505(10) 0.0348(9) 0.0745(13) 0.0217(9) 0.0358(9) 0.0138(8)
Cl1' 0.032(3) 0.034(3) 0.060(4) 0.016(3) 0.027(3) -0.002(2)
Cl2 0.187(4) 0.0508(12) 0.115(2) 0.0277(14) 0.093(2) 0.0505(18)
Cl3 0.0469(14) 0.074(2) 0.0658(18) -0.0003(16) 0.0203(13) 0.0080(14)
Cl3A 0.046(4) 0.157(12) 0.069(6) 0.014(7) -0.015(4) -0.026(6)
Cl3B 0.067(8) 0.127(14) 0.029(5) 0.002(7) 0.002(5) 0.038(9)
C41 0.195(13) 0.029(4) 0.075(6) -0.006(4) 0.097(8) -0.016(6)
C42 0.167(10) 0.032(4) 0.065(5) 0.008(3) 0.087(6) 0.013(5)
C43 0.152(10) 0.054(5) 0.067(5) -0.025(4) 0.082(7) -0.050(6)
C44 0.101(6) 0.027(3) 0.048(3) 0.010(3) 0.048(4) 0.015(3)
C45 0.086(5) 0.044(4) 0.047(3) -0.010(3) 0.045(4) -0.026(4)
C46 0.076(4) 0.032(3) 0.043(3) -0.001(2) 0.045(3) -0.010(3)
N25 0.046(3) 0.026(2) 0.044(3) 0.0038(19) 0.027(2) 0.0005(19)
C48 0.042(3) 0.035(3) 0.046(3) 0.007(2) 0.029(2) 0.009(2)
C49 0.041(3) 0.039(3) 0.050(3) 0.005(3) 0.023(3) -0.004(2)
C50 0.047(3) 0.040(3) 0.044(3) 0.003(2) 0.029(3) -0.003(2)
C51 0.051(3) 0.040(3) 0.046(3) 0.011(3) 0.028(3) 0.014(3)
N26 0.058(3) 0.024(2) 0.039(2) -0.0002(19) 0.027(2) -0.001(2)
C53 0.079(5) 0.030(3) 0.049(3) 0.003(3) 0.031(3) 0.001(3)
C54 0.056(4) 0.037(3) 0.060(4) 0.004(3) 0.033(3) 0.005(3)
C55 0.058(4) 0.031(3) 0.049(3) 0.003(2) 0.030(3) -0.002(3)
O1W 0.138(9) 0.135(10) 0.115(8) -0.025(7) 0.048(7) 0.004(8)
O2W 0.0282(18) 0.084(4) 0.034(2) -0.037(2) 0.0050(15) -0.008(2)
O3W 0.043(3) 0.110(5) 0.043(3) 0.029(3) -0.008(2) 0.006(3)
O4WA 0.076(9) 0.115(15) 0.138(15) -0.004(13) 0.046(10) -0.025(10)
O4WB 0.029(4) 0.076(8) 0.218(17) 0.119(11) 0.053(7) 0.028(5)
O12W 0.054(3) 0.065(3) 0.063(3) -0.001(3) 0.037(2) -0.005(2)
O5W 0.183(13) 0.153(12) 0.198(14) 0.069(11) 0.117(12) 0.048(11)
O6W 0.041(3) 0.150(8) 0.137(7) -0.096(7) -0.002(4) 0.020(4)
O7W 0.102(5) 0.080(5) 0.097(5) 0.028(4) 0.064(4) 0.008(4)
O8W 0.290(15) 0.066(4) 0.061(4) 0.020(3) 0.090(7) 0.073(7)
O9W 0.039(3) 0.173(9) 0.109(5) -0.095(6) 0.007(3) 0.021(4)
O10W 0.148(10) 0.143(11) 0.191(12) 0.038(10) 0.111(10) 0.030(9)
O11W 0.146(9) 0.069(6) 0.193(13) 0.011(7) 0.040(9) 0.027(6)

loop_
_atom_type_symbol
_atom_type_description
_atom_type_scat_dispersion_real
_atom_type_scat_dispersion_imag
_atom_type_scat_source
C C 0.0033 0.0016 'International Tables Vol C Tables 4.2.6.8 and 6.1.1.4'
H H 0.0000 0.0000 'International Tables Vol C Tables 4.2.6.8 and 6.1.1.4'
N N 0.0061 0.0033 'International Tables Vol C Tables 4.2.6.8 and 6.1.1.4'
O O 0.0106 0.0060 'International Tables Vol C Tables 4.2.6.8 and 6.1.1.4'
Cl Cl 0.1484 0.1585 'International Tables Vol C Tables 4.2.6.8 and 6.1.1.4'

loop_
_geom_angle_atom_site_label_1
_geom_angle_atom_site_label_2
_geom_angle_atom_site_label_3
_geom_angle
O1 C1 N2 125.6(5)
O1 C1 N1 124.8(5)
N2 C1 N1 109.6(5)
N1 C2 N3 113.1(4)
N1 C2 C4 112.9(5)
N3 C2 C4 110.0(5)
N1 C2 C3 102.4(4)
N3 C2 C3 101.5(4)
C4 C2 C3 116.3(5)
N4 C3 N2 113.8(4)
N4 C3 C5 112.1(5)
N2 C3 C5 110.4(6)
N4 C3 C2 103.4(5)
N2 C3 C2 101.8(4)
C5 C3 C2 114.8(5)
C2 C4 H4A 109.5
C2 C4 H4B 109.5
H4A C4 H4B 109.5
C2 C4 H4C 109.5
H4A C4 H4C 109.5
H4B C4 H4C 109.5
C3 C5 H5A 109.5
C3 C5 H5B 109.5
H5A C5 H5B 109.5
C3 C5 H5C 109.5
H5A C5 H5C 109.5
H5B C5 H5C 109.5
O7 C6 N4 125.1(5)
O7 C6 N3 124.8(6)
N4 C6 N3 110.1(5)
N5 C7 N2 114.1(5)
N5 C7 H7A 108.7
N2 C7 H7A 108.7
N5 C7 H7B 108.7
N2 C7 H7B 108.7
H7A C7 H7B 107.6
N7 C8 N4 114.7(4)
N7 C8 H8A 108.6
N4 C8 H8A 108.6
N7 C8 H8B 108.6
N4 C8 H8B 108.6
H8A C8 H8B 107.6
O2 C9 N5 126.7(6)
O2 C9 N6 125.0(6)
N5 C9 N6 108.3(5)
N7 C10 N5 113.3(5)
N7 C10 C11 103.7(5)
N5 C10 C11 103.4(5)
N7 C10 H10 111.9
N5 C10 H10 111.9
C11 C10 H10 111.9
N6 C11 N8 114.2(5)
N6 C11 C10 103.3(5)
N8 C11 C10 103.1(5)
N6 C11 H11 111.8
N8 C11 H11 111.8
C10 C11 H11 111.8
O8 C12 N8 125.3(5)
O8 C12 N7 125.8(6)
N8 C12 N7 108.9(5)
N6 C13 N9 113.5(5)
N6 C13 H13A 108.9
N9 C13 H13A 108.9
N6 C13 H13B 108.9
N9 C13 H13B 108.9
H13A C13 H13B 107.7
N8 C14 N11 113.7(4)
N8 C14 H14A 108.8
N11 C14 H14A 108.8
N8 C14 H14B 108.8
N11 C14 H14B 108.8
H14A C14 H14B 107.7
O3 C15 N9 125.8(5)
O3 C15 N10 126.2(5)
N9 C15 N10 108.0(5)
N11 C16 N9 114.2(4)
N11 C16 C17 103.9(5)
N9 C16 C17 103.2(5)
N11 C16 H16 111.7
N9 C16 H16 111.7
C17 C16 H16 111.7
N12 C17 N10 114.2(5)
N12 C17 C16 103.7(4)
N10 C17 C16 103.7(5)
N12 C17 H17 111.6
N10 C17 H17 111.6
C16 C17 H17 111.6
O9 C18 N12 125.8(5)
O9 C18 N11 125.7(5)
N12 C18 N11 108.5(5)
N10 C19 N13 114.4(5)
N10 C19 H19A 108.7
N13 C19 H19A 108.7
N10 C19 H19B 108.7
N13 C19 H19B 108.7
H19A C19 H19B 107.6
N12 C20 N15 114.0(4)
N12 C20 H20A 108.8
N15 C20 H20A 108.8
N12 C20 H20B 108.8
N15 C20 H20B 108.8
H20A C20 H20B 107.7
O4 C21 N13 127.1(6)
O4 C21 N14 124.6(5)
N13 C21 N14 108.2(5)
N13 C22 N15 114.2(4)
N13 C22 C25 111.5(5)
N15 C22 C25 110.3(5)
N13 C22 C23 102.4(4)
N15 C22 C23 102.1(5)
C25 C22 C23 116.0(5)
N16 C23 N14 114.0(4)
N16 C23 C26 111.3(5)
N14 C23 C26 111.1(5)
N16 C23 C22 102.9(4)
N14 C23 C22 102.3(5)
C26 C23 C22 114.9(5)
O10 C24 N15 125.8(5)
O10 C24 N16 126.3(6)
N15 C24 N16 107.9(5)
C22 C25 H25A 109.5
C22 C25 H25B 109.5
H25A C25 H25B 109.5
C22 C25 H25C 109.5
H25A C25 H25C 109.5
H25B C25 H25C 109.5
C23 C26 H26A 109.5
C23 C26 H26B 109.5
H26A C26 H26B 109.5
C23 C26 H26C 109.5
H26A C26 H26C 109.5
H26B C26 H26C 109.5
N14 C27 N17 115.2(4)
N14 C27 H27A 108.5
N17 C27 H27A 108.5
N14 C27 H27B 108.5
N17 C27 H27B 108.5
H27A C27 H27B 107.5
N19 C28 N16 114.3(5)
N19 C28 H28A 108.7
N16 C28 H28A 108.7
N19 C28 H28B 108.7
N16 C28 H28B 108.7
H28A C28 H28B 107.6
O5 C29 N17 126.6(6)
O5 C29 N18 126.9(6)
N17 C29 N18 106.6(5)
N17 C30 N19 116.5(5)
N17 C30 C31 102.8(4)
N19 C30 C31 102.3(5)
N17 C30 H30 111.5
N19 C30 H30 111.5
C31 C30 H30 111.5
N18 C31 N20 114.6(5)
N18 C31 C30 102.8(5)
N20 C31 C30 103.4(4)
N18 C31 H31 111.8
N20 C31 H31 111.8
C30 C31 H31 111.8
O11 C32 N19 126.0(5)
O11 C32 N20 124.8(5)
N19 C32 N20 109.3(5)
N21 C33 N18 114.4(4)
N21 C33 H33A 108.7
N18 C33 H33A 108.7
N21 C33 H33B 108.7
N18 C33 H33B 108.7
H33A C33 H33B 107.6
N23 C34 N20 113.4(5)
N23 C34 H34A 108.9
N20 C34 H34A 108.9
N23 C34 H34B 108.9
N20 C34 H34B 108.9
H34A C34 H34B 107.7
O6 C35 N22 126.7(5)
O6 C35 N21 124.2(5)
N22 C35 N21 109.1(5)
N21 C36 N23 113.6(4)
N21 C36 C37 103.5(5)
N23 C36 C37 103.8(4)
N21 C36 H36 111.8
N23 C36 H36 111.8
C37 C36 H36 111.8
N22 C37 N24 113.7(5)
N22 C37 C36 103.5(5)
N24 C37 C36 102.9(4)
N22 C37 H37 112.0
N24 C37 H37 112.0
C36 C37 H37 112.0
O12 C38 N23 125.4(5)
O12 C38 N24 125.7(5)
N23 C38 N24 108.8(5)
N1 C39 N22 114.4(4)
N1 C39 H39A 108.6
N22 C39 H39A 108.6
N1 C39 H39B 108.6
N22 C39 H39B 108.6
H39A C39 H39B 107.6
N3 C40 N24 113.1(5)
N3 C40 H40A 108.9
N24 C40 H40A 108.9
N3 C40 H40B 108.9
N24 C40 H40B 108.9
H40A C40 H40B 107.8
C1 N1 C39 121.7(5)
C1 N1 C2 113.0(5)
C39 N1 C2 125.2(5)
C1 N2 C7 121.7(5)
C1 N2 C3 112.8(5)
C7 N2 C3 124.6(5)
C6 N3 C40 121.1(5)
C6 N3 C2 112.4(5)
C40 N3 C2 126.3(5)
C6 N4 C8 121.0(5)
C6 N4 C3 112.4(5)
C8 N4 C3 126.5(5)
C9 N5 C7 123.2(5)
C9 N5 C10 111.8(5)
C7 N5 C10 122.6(5)
C9 N6 C13 121.8(5)
C9 N6 C11 112.5(5)
C13 N6 C11 124.6(5)
C12 N7 C8 124.4(6)
C12 N7 C10 112.1(5)
C8 N7 C10 122.8(5)
C12 N8 C14 122.1(5)
C12 N8 C11 111.9(5)
C14 N8 C11 124.0(5)
C15 N9 C16 113.2(5)
C15 N9 C13 121.8(5)
C16 N9 C13 124.3(5)
C15 N10 C19 122.8(5)
C15 N10 C17 111.4(5)
C19 N10 C17 123.5(5)
C18 N11 C16 111.1(5)
C18 N11 C14 121.5(5)
C16 N11 C14 123.1(5)
C18 N12 C17 112.2(5)
C18 N12 C20 122.8(5)
C17 N12 C20 124.4(5)
C21 N13 C22 114.4(5)
C21 N13 C19 119.9(5)
C22 N13 C19 125.2(5)
C21 N14 C27 120.5(5)
C21 N14 C23 112.4(5)
C27 N14 C23 127.0(5)
C24 N15 C20 119.5(5)
C24 N15 C22 113.3(5)
C20 N15 C22 127.1(5)
C24 N16 C23 113.7(5)
C24 N16 C28 118.9(5)
C23 N16 C28 127.2(5)
C29 N17 C30 113.9(5)
C29 N17 C27 121.9(5)
C30 N17 C27 123.3(5)
C29 N18 C31 113.8(5)
C29 N18 C33 122.2(5)
C31 N18 C33 123.2(5)
C32 N19 C28 123.1(5)
C32 N19 C30 113.1(5)
C28 N19 C30 123.8(5)
C32 N20 C34 121.6(5)
C32 N20 C31 111.6(5)
C34 N20 C31 123.6(5)
C35 N21 C33 123.7(5)
C35 N21 C36 110.9(5)
C33 N21 C36 122.6(5)
C35 N22 C37 112.6(5)
C35 N22 C39 124.0(5)
C37 N22 C39 122.2(5)
C38 N23 C34 123.0(5)
C38 N23 C36 111.5(5)
C34 N23 C36 122.6(5)
C38 N24 C37 112.7(5)
C38 N24 C40 123.0(5)
C37 N24 C40 122.8(5)
C55 Cl1' C54 45.1(3)
C43 C41 C42 117.9(8)
C43 C41 H41 121.0
C42 C41 H41 121.0
C41 C42 C44 122.5(11)
C41 C42 Cl2 120.5(7)
C44 C42 Cl2 117.0(10)
C41 C43 C45 123.6(10)
C41 C43 H43 118.2
C45 C43 H43 118.2
C42 C44 C46 118.6(9)
C42 C44 H44 120.7
C46 C44 H44 120.7
C46 C45 C43 117.7(10)
C46 C45 H45 121.1
C43 C45 H45 121.1
C45 C46 C44 119.6(7)
C45 C46 N25 122.3(7)
C44 C46 N25 118.0(6)
C49 N25 C46 117.0(6)
C49 N25 C48 109.5(4)
C46 N25 C48 114.1(5)
N25 C48 C50 110.3(5)
N25 C48 H48A 109.6
C50 C48 H48A 109.6
N25 C48 H48B 109.6
C50 C48 H48B 109.6
H48A C48 H48B 108.1
N25 C49 C51 112.0(5)
N25 C49 H49A 109.2
C51 C49 H49A 109.2
N25 C49 H49B 109.2
C51 C49 H49B 109.2
H49A C49 H49B 107.9
C48 C50 N26 110.1(5)
C48 C50 H50A 109.6
N26 C50 H50A 109.6
C48 C50 H50B 109.6
N26 C50 H50B 109.6
H50A C50 H50B 108.1
N26 C51 C49 110.8(5)
N26 C51 H51A 109.5
C49 C51 H51A 109.5
N26 C51 H51B 109.5
C49 C51 H51B 109.5
H51A C51 H51B 108.1
C53 N26 C51 108.5(5)
C53 N26 C50 116.1(5)
C51 N26 C50 108.2(4)
C53 N26 H26D 107.9
C51 N26 H26D 107.9
C50 N26 H26D 107.9
N26 C53 C54 111.8(6)
N26 C53 H53A 109.3
C54 C53 H53A 109.2
N26 C53 H53B 109.3
C54 C53 H53B 109.3
H53A C53 H53B 107.9
C53 C54 C55 111.7(6)
C53 C54 Cl1' 160.5(6)
C55 C54 Cl1' 50.2(4)
C53 C54 H54A 109.3
C55 C54 H54A 109.3
Cl1' C54 H54A 75.4
C53 C54 H54B 109.3
C55 C54 H54B 109.3
Cl1' C54 H54B 86.3
H54A C54 H54B 107.9
C54 C55 Cl1' 84.6(5)
C54 C55 Cl1 114.2(5)
Cl1' C55 Cl1 120.3(5)

loop_
_geom_bond_atom_site_label_1
_geom_bond_atom_site_label_2
_geom_bond_distance
C1 O1 1.217(7)
C1 N2 1.343(7)
C1 N1 1.364(7)
C2 N1 1.455(7)
C2 N3 1.480(8)
C2 C4 1.526(7)
C2 C3 1.594(8)
C3 N4 1.460(8)
C3 N2 1.479(8)
C3 C5 1.528(8)
C4 H4A 0.9600
C4 H4B 0.9600
C4 H4C 0.9600
C5 H5A 0.9600
C5 H5B 0.9600
C5 H5C 0.9600
C6 O7 1.241(8)
C6 N4 1.354(9)
C6 N3 1.367(8)
C7 N5 1.446(8)
C7 N2 1.459(7)
C7 H7A 0.9700
C7 H7B 0.9700
C8 N7 1.446(7)
C8 N4 1.451(8)
C8 H8A 0.9700
C8 H8B 0.9700
C9 O2 1.206(8)
C9 N5 1.354(8)
C9 N6 1.371(8)
C10 N7 1.454(9)
C10 N5 1.464(8)
C10 C11 1.531(8)
C10 H10 0.9800
C11 N6 1.446(8)
C11 N8 1.466(8)
C11 H11 0.9800
C12 O8 1.223(8)
C12 N8 1.356(8)
C12 N7 1.361(8)
C13 N6 1.439(8)
C13 N9 1.455(8)
C13 H13A 0.9700
C13 H13B 0.9700
C14 N8 1.440(7)
C14 N11 1.458(7)
C14 H14A 0.9700
C14 H14B 0.9700
C15 O3 1.216(7)
C15 N9 1.359(8)
C15 N10 1.375(8)
C16 N11 1.443(8)
C16 N9 1.442(8)
C16 C17 1.535(8)
C16 H16 0.9800
C17 N12 1.434(8)
C17 N10 1.457(7)
C17 H17 0.9800
C18 O9 1.232(8)
C18 N12 1.366(7)
C18 N11 1.378(8)
C19 N10 1.444(8)
C19 N13 1.455(8)
C19 H19A 0.9700
C19 H19B 0.9700
C20 N12 1.437(8)
C20 N15 1.449(7)
C20 H20A 0.9700
C20 H20B 0.9700
C21 O4 1.209(7)
C21 N13 1.333(8)
C21 N14 1.390(8)
C22 N13 1.452(8)
C22 N15 1.459(7)
C22 C25 1.519(7)
C22 C23 1.582(9)
C23 N16 1.432(8)
C23 N14 1.460(7)
C23 C26 1.533(7)
C24 O10 1.216(7)
C24 N15 1.360(8)
C24 N16 1.371(7)
C25 H25A 0.9600
C25 H25B 0.9600
C25 H25C 0.9600
C26 H26A 0.9600
C26 H26B 0.9600
C26 H26C 0.9600
C27 N14 1.442(8)
C27 N17 1.460(8)
C27 H27A 0.9700
C27 H27B 0.9700
C28 N19 1.435(8)
C28 N16 1.454(8)
C28 H28A 0.9700
C28 H28B 0.9700
C29 O5 1.198(8)
C29 N17 1.375(7)
C29 N18 1.383(8)
C30 N17 1.446(8)
C30 N19 1.447(7)
C30 C31 1.569(9)
C30 H30 0.9800
C31 N18 1.444(7)
C31 N20 1.451(8)
C31 H31 0.9800
C32 O11 1.245(7)
C32 N19 1.351(8)
C32 N20 1.368(7)
C33 N21 1.428(7)
C33 N18 1.446(7)
C33 H33A 0.9700
C33 H33B 0.9700
C34 N23 1.429(7)
C34 N20 1.455(8)
C34 H34A 0.9700
C34 H34B 0.9700
C35 O6 1.220(8)
C35 N22 1.352(8)
C35 N21 1.374(8)
C36 N21 1.459(8)
C36 N23 1.465(7)
C36 C37 1.545(8)
C36 H36 0.9800
C37 N22 1.436(8)
C37 N24 1.452(8)
C37 H37 0.9800
C38 O12 1.229(7)
C38 N23 1.363(8)
C38 N24 1.368(7)
C39 N1 1.442(7)
C39 N22 1.461(7)
C39 H39A 0.9700
C39 H39B 0.9700
C40 N3 1.430(8)
C40 N24 1.465(7)
C40 H40A 0.9700
C40 H40B 0.9700
Cl1 C55 1.745(7)
Cl1' C55 1.649(9)
Cl1' C54 2.136(10)
Cl2 C42 1.745(12)
C41 C43 1.325(18)
C41 C42 1.370(18)
C41 H41 0.9300
C42 C44 1.389(10)
C43 C45 1.419(13)
C43 H43 0.9300
C44 C46 1.404(11)
C44 H44 0.9300
C45 C46 1.383(11)
C45 H45 0.9300
C46 N25 1.430(8)
N25 C49 1.431(8)
N25 C48 1.479(7)
C48 C50 1.506(9)
C48 H48A 0.9700
C48 H48B 0.9700
C49 C51 1.498(9)
C49 H49A 0.9700
C49 H49B 0.9700
C50 N26 1.510(8)
C50 H50A 0.9700
C50 H50B 0.9700
C51 N26 1.484(8)
C51 H51A 0.9700
C51 H51B 0.9700
N26 C53 1.486(8)
N26 H26D 0.9100
C53 C54 1.501(10)
C53 H53A 0.9700
C53 H53B 0.9700
C54 C55 1.521(9)
C54 H54A 0.9700
C54 H54B 0.9700
